data_7713967
loop_
_publ_author_name
'Eizawa, Aya'
'Arashiba, Kazuya'
'Tanaka, Hiromasa'
'Konomi, Asuka'
'Yoshizawa, Kazunari'
'Nishibayashi, Yoshiaki'

_publ_section_title
;
 Design, synthesis and reactivity of dimolybdenum complex bearing
 quaterphenylene-bridged pyridine-based PNP-type pincer ligand
;
_journal_name_full 'Dalton Transactions'
_journal_paper_doi 10.1039/D3DT02887A
_journal_year 2023
_chemical_formula_moiety 'C82 H128 I6 Mo2 N2 P4'
_chemical_formula_sum 'C82 H128 I6 Mo2 N2 P4'
_chemical_formula_weight 2219.13
_space_group_crystal_system monoclinic
_space_group_IT_number 15
_space_group_name_Hall '-I 2ya'
_space_group_name_H-M_alt 'I 1 2/a 1'
_atom_sites_solution_hydrogens geom
_atom_sites_solution_primary direct
_atom_sites_solution_secondary difmap
_audit_update_record
;
2023-07-06 deposited with the CCDC.	2023-09-12 downloaded from the CCDC.
;
_cell_angle_alpha 90.0000
_cell_angle_beta 105.233(2)
_cell_angle_gamma 90.0000
_cell_formula_units_Z 4
_cell_length_a 17.9320(4)
_cell_length_b 19.0778(4)
_cell_length_c 30.6795(8)
_cell_measurement_reflns_used 15572
_cell_measurement_temperature 93
_cell_measurement_theta_max 30.58
_cell_measurement_theta_min 2.31
_cell_volume 10126.8(4)
_computing_cell_refinement 'CrysAlisPro 1.171.40.74a (Rigaku OD, 2020)'
_computing_data_collection 'CrysAlisPro 1.171.40.74a (Rigaku OD, 2020)'
_computing_data_reduction 'CrysAlisPro 1.171.40.74a (Rigaku OD, 2020)'
_computing_molecular_graphics 'CrystalStructure 4.3'
_computing_publication_material 'CrystalStructure 4.3 (Rigaku, 2019)'
_computing_structure_refinement 'SHELXL Version 2016/6 (Sheldrick, 2008)'
_computing_structure_solution 'SHELXS Version 2013/1 (Sheldrick, 2008)'
_diffrn_ambient_temperature 93
_diffrn_detector_area_resol_mean 10.000
_diffrn_measured_fraction_theta_full 0.961
_diffrn_measured_fraction_theta_max 0.800
_diffrn_measurement_device_type 'Rigaku XtaLAB Synergy'
_diffrn_measurement_method \w
_diffrn_radiation_type 'Mo K\a'
_diffrn_radiation_wavelength 0.71073
_diffrn_reflns_av_R_equivalents 0.0870
_diffrn_reflns_av_unetI/netI 0.0767
_diffrn_reflns_Laue_measured_fraction_full 0.961
_diffrn_reflns_Laue_measured_fraction_max 0.800
_diffrn_reflns_limit_h_max 23
_diffrn_reflns_limit_h_min -25
_diffrn_reflns_limit_k_max 26
_diffrn_reflns_limit_k_min -23
_diffrn_reflns_limit_l_max 37
_diffrn_reflns_limit_l_min -44
_diffrn_reflns_number 49727
_diffrn_reflns_point_group_measured_fraction_full 0.961
_diffrn_reflns_point_group_measured_fraction_max 0.800
_diffrn_reflns_theta_full 25.242
_diffrn_reflns_theta_max 31.337
_diffrn_reflns_theta_min 1.589
_diffrn_standards_number 0
_exptl_absorpt_coefficient_mu 2.176
_exptl_absorpt_correction_T_max 0.883
_exptl_absorpt_correction_T_min 0.103
_exptl_absorpt_correction_type multi-scan
_exptl_absorpt_process_details
;
CrysAlisPro 1.171.40.74a (Rigaku Oxford Diffraction, 2020)
Empirical absorption correction using spherical harmonics,
 implemented in SCALE3 ABSPACK scaling algorithm.
;
_exptl_crystal_colour orange
_exptl_crystal_density_diffrn 1.455
_exptl_crystal_density_method 'not measured'
_exptl_crystal_description needle
_exptl_crystal_F_000 4384.00
_exptl_crystal_size_max 0.209
_exptl_crystal_size_mid 0.087
_exptl_crystal_size_min 0.057
_refine_diff_density_max 2.37
_refine_diff_density_min -1.04
_refine_ls_extinction_method none
_refine_ls_goodness_of_fit_ref 1.003
_refine_ls_hydrogen_treatment constr
_refine_ls_number_parameters 433
_refine_ls_number_reflns 13312
_refine_ls_number_restraints 0
_refine_ls_R_factor_all 0.1200
_refine_ls_R_factor_gt 0.0683
_refine_ls_shift/su_max 0.001
_refine_ls_structure_factor_coef Fsqd
_refine_ls_weighting_details 'w = 1/[\s^2^(Fo^2^)+(0.1009P)^2^] where P=(Fo^2^+2Fc^2^)/3'
_refine_ls_weighting_scheme calc
_refine_ls_wR_factor_gt 0.1672
_refine_ls_wR_factor_ref 0.1911
_reflns_Friedel_coverage 0.000
_reflns_number_gt 7724
_reflns_number_total 13312
_reflns_threshold_expression F^2^>2.0\s(F^2^)
_cod_data_source_file d3dt02887a3.cif
_cod_data_source_block xcalibur_CCDC1
_cod_database_code 7713967

loop_
_space_group_symop_operation_xyz
'x, y, z'
'-x+1/2, y, -z'
'x+1/2, y+1/2, z+1/2'
'-x+1, y+1/2, -z+1/2'
'-x, -y, -z'
'x-1/2, -y, z'
'-x+1/2, -y+1/2, -z+1/2'
'x, -y+1/2, z+1/2'

loop_
_atom_site_label
_atom_site_type_symbol
_atom_site_fract_x
_atom_site_fract_y
_atom_site_fract_z
_atom_site_U_iso_or_equiv
_atom_site_adp_type
_atom_site_occupancy
_atom_site_site_symmetry_order
_atom_site_calc_flag
_atom_site_refinement_flags_posn
_atom_site_refinement_flags_adp
_atom_site_refinement_flags_occupancy
_atom_site_disorder_assembly
_atom_site_disorder_group
I1 I 0.12189(3) 0.65747(3) 0.15591(2) 0.08159(19) Uani 1 1 d . . . . .
I2 I 0.05776(2) 0.46062(3) 0.14908(2) 0.07430(17) Uani 1 1 d . . . . .
I3 I 0.25531(3) 0.40740(2) 0.23089(2) 0.05808(14) Uani 1 1 d . . . . .
Mo1 Mo 0.18894(3) 0.53255(3) 0.19288(2) 0.04618(14) Uani 1 1 d . . . . .
P1 P 0.26356(8) 0.52796(8) 0.12960(5) 0.0458(3) Uani 1 1 d . . . . .
P2 P 0.17063(10) 0.57188(10) 0.27339(6) 0.0575(4) Uani 1 1 d . . . . .
N1 N 0.2969(3) 0.5864(2) 0.22442(15) 0.0434(10) Uani 1 1 d . . . . .
C1 C 0.2802(4) 0.6094(3) 0.0961(2) 0.0647(17) Uani 1 1 d . . . . .
C2 C 0.2032(5) 0.6312(4) 0.0619(3) 0.083(2) Uani 1 1 d . . . . .
H2A H 0.163555 0.639284 0.077997 0.100 Uiso 1 1 calc R U . . .
H2B H 0.211358 0.674241 0.046329 0.100 Uiso 1 1 calc R U . . .
H2C H 0.186295 0.593622 0.039653 0.100 Uiso 1 1 calc R U . . .
C3 C 0.3411(5) 0.5971(4) 0.0693(2) 0.075(2) Uani 1 1 d . . . . .
H3A H 0.324004 0.558848 0.047730 0.090 Uiso 1 1 calc R U . . .
H3B H 0.347139 0.640019 0.053005 0.090 Uiso 1 1 calc R U . . .
H3C H 0.390700 0.584783 0.090316 0.090 Uiso 1 1 calc R U . . .
C4 C 0.3101(5) 0.6704(4) 0.1297(2) 0.0712(19) Uani 1 1 d . . . . .
H4A H 0.272746 0.679672 0.147327 0.085 Uiso 1 1 calc R U . . .
H4B H 0.359954 0.657439 0.150184 0.085 Uiso 1 1 calc R U . . .
H4C H 0.316393 0.712674 0.112873 0.085 Uiso 1 1 calc R U . . .
C5 C 0.2614(3) 0.4482(3) 0.09206(19) 0.0478(13) Uani 1 1 d . . . . .
C6 C 0.1997(4) 0.4590(3) 0.0478(2) 0.0564(15) Uani 1 1 d . . . . .
H6A H 0.213524 0.499339 0.031786 0.068 Uiso 1 1 calc R U . . .
H6B H 0.196214 0.416937 0.029030 0.068 Uiso 1 1 calc R U . . .
H6C H 0.149723 0.467567 0.054174 0.068 Uiso 1 1 calc R U . . .
C7 C 0.3405(4) 0.4294(4) 0.0844(2) 0.0613(16) Uani 1 1 d . . . . .
H7A H 0.378331 0.422954 0.113648 0.074 Uiso 1 1 calc R U . . .
H7B H 0.335948 0.385893 0.066909 0.074 Uiso 1 1 calc R U . . .
H7C H 0.357576 0.467357 0.067781 0.074 Uiso 1 1 calc R U . . .
C8 C 0.2358(4) 0.3841(3) 0.1153(2) 0.0534(14) Uani 1 1 d . . . . .
H8A H 0.273901 0.375030 0.144095 0.064 Uiso 1 1 calc R U . . .
H8B H 0.185327 0.393546 0.120837 0.064 Uiso 1 1 calc R U . . .
H8C H 0.231818 0.342916 0.095692 0.064 Uiso 1 1 calc R U . . .
C9 C 0.3567(3) 0.5211(3) 0.17219(19) 0.0515(14) Uani 1 1 d . . . . .
H9A H 0.363820 0.472521 0.183892 0.062 Uiso 1 1 calc R U . . .
H9B H 0.399026 0.531538 0.157930 0.062 Uiso 1 1 calc R U . . .
C10 C 0.3614(3) 0.5713(3) 0.21105(18) 0.0480(13) Uani 1 1 d . . . . .
C11 C 0.4325(3) 0.6011(3) 0.23177(19) 0.0489(13) Uani 1 1 d . . . . .
H11 H 0.476656 0.589530 0.221629 0.059 Uiso 1 1 calc R U . . .
C12 C 0.4391(3) 0.6481(3) 0.2675(2) 0.0513(14) Uani 1 1 d . . . . .
C13 C 0.3724(3) 0.6648(3) 0.27946(19) 0.0481(13) Uani 1 1 d . . . . .
H13 H 0.374562 0.698063 0.302828 0.058 Uiso 1 1 calc R U . . .
C14 C 0.3014(3) 0.6341(3) 0.25798(19) 0.0471(12) Uani 1 1 d . . . . .
C15 C 0.2315(3) 0.6517(3) 0.2727(2) 0.0471(13) Uani 1 1 d . . . . .
H15A H 0.200747 0.687021 0.251873 0.057 Uiso 1 1 calc R U . . .
H15B H 0.246982 0.672486 0.303302 0.057 Uiso 1 1 calc R U . . .
C16 C 0.0730(4) 0.6080(5) 0.2792(3) 0.083(2) Uani 1 1 d . . . . .
C17 C 0.0354(6) 0.5510(6) 0.3036(5) 0.132(5) Uani 1 1 d . . . . .
H17A H 0.069448 0.541880 0.333732 0.158 Uiso 1 1 calc R U . . .
H17B H -0.014721 0.567897 0.306451 0.158 Uiso 1 1 calc R U . . .
H17C H 0.027969 0.507583 0.285902 0.158 Uiso 1 1 calc R U . . .
C18 C 0.0186(4) 0.6190(6) 0.2340(3) 0.102(3) Uani 1 1 d . . . . .
H18A H 0.012468 0.575160 0.216856 0.122 Uiso 1 1 calc R U . . .
H18B H -0.031733 0.633934 0.237705 0.122 Uiso 1 1 calc R U . . .
H18C H 0.039062 0.655339 0.217759 0.122 Uiso 1 1 calc R U . . .
C19 C 0.0823(4) 0.6762(5) 0.3058(3) 0.083(2) Uani 1 1 d . . . . .
H19A H 0.118239 0.668990 0.335579 0.100 Uiso 1 1 calc R U . . .
H19B H 0.102793 0.712441 0.289446 0.100 Uiso 1 1 calc R U . . .
H19C H 0.031998 0.691036 0.309392 0.100 Uiso 1 1 calc R U . . .
C20 C 0.2259(5) 0.5287(4) 0.3297(3) 0.078(2) Uani 1 1 d . . . . .
C21 C 0.1944(6) 0.4563(4) 0.3347(3) 0.092(3) Uani 1 1 d . . . . .
H21A H 0.139519 0.459830 0.333855 0.110 Uiso 1 1 calc R U . . .
H21B H 0.200339 0.426358 0.309860 0.110 Uiso 1 1 calc R U . . .
H21C H 0.222957 0.435907 0.363564 0.110 Uiso 1 1 calc R U . . .
C22 C 0.3122(4) 0.5239(4) 0.3309(2) 0.0691(18) Uani 1 1 d . . . . .
H22A H 0.332172 0.570861 0.327688 0.083 Uiso 1 1 calc R U . . .
H22B H 0.341004 0.503595 0.359810 0.083 Uiso 1 1 calc R U . . .
H22C H 0.318386 0.494046 0.306107 0.083 Uiso 1 1 calc R U . . .
C23 C 0.2220(6) 0.5744(4) 0.3709(3) 0.081(2) Uani 1 1 d . . . . .
H23A H 0.242356 0.621259 0.367793 0.097 Uiso 1 1 calc R U . . .
H23B H 0.168195 0.578199 0.372364 0.097 Uiso 1 1 calc R U . . .
H23C H 0.253017 0.552531 0.398727 0.097 Uiso 1 1 calc R U . . .
C24 C 0.5155(3) 0.6779(3) 0.2918(2) 0.0483(13) Uani 1 1 d . . . . .
C25 C 0.5712(4) 0.6916(4) 0.2683(2) 0.0585(15) Uani 1 1 d . . . . .
H25 H 0.560993 0.682391 0.236869 0.070 Uiso 1 1 calc R U . . .
C26 C 0.6417(4) 0.7189(3) 0.2923(2) 0.0556(14) Uani 1 1 d . . . . .
H26 H 0.680180 0.728680 0.276994 0.067 Uiso 1 1 calc R U . . .
C27 C 0.6572(3) 0.7322(3) 0.3378(2) 0.0520(14) Uani 1 1 d . . . . .
H27 H 0.705823 0.751249 0.353328 0.062 Uiso 1 1 calc R U . . .
C28 C 0.6034(3) 0.7183(3) 0.36111(19) 0.0459(12) Uani 1 1 d . . . . .
C29 C 0.5315(3) 0.6911(3) 0.3380(2) 0.0481(13) Uani 1 1 d . . . . .
H29 H 0.493550 0.681682 0.353796 0.058 Uiso 1 1 calc R U . . .
C30 C 0.6186(3) 0.7320(3) 0.41120(19) 0.0460(12) Uani 1 1 d . . . . .
C31 C 0.6938(3) 0.7275(3) 0.4394(2) 0.0505(13) Uani 1 1 d . . . . .
H31 H 0.734714 0.712794 0.427096 0.061 Uiso 1 1 calc R U . . .
C32 C 0.7098(3) 0.7445(3) 0.48562(19) 0.0470(12) Uani 1 1 d . . . . .
C33 C 0.6491(3) 0.7635(3) 0.5029(2) 0.0509(13) Uani 1 1 d . . . . .
H33 H 0.658620 0.773840 0.534147 0.061 Uiso 1 1 calc R U . . .
C34 C 0.5737(3) 0.7680(3) 0.4750(2) 0.0536(14) Uani 1 1 d . . . . .
H34 H 0.532646 0.781091 0.487593 0.064 Uiso 1 1 calc R U . . .
C35 C 0.5585(3) 0.7534(3) 0.4295(2) 0.0525(14) Uani 1 1 d . . . . .
H35 H 0.507417 0.757829 0.410617 0.063 Uiso 1 1 calc R U . . .
C36 C 0.3470(9) 0.6649(6) 0.4786(5) 0.162(6) Uani 1 1 d . . . . .
H36A H 0.300546 0.691168 0.463237 0.195 Uiso 1 1 calc R U . . .
H36B H 0.379695 0.658073 0.457928 0.195 Uiso 1 1 calc R U . . .
H36C H 0.331970 0.619212 0.488183 0.195 Uiso 1 1 calc R U . . .
C37 C 0.3920(7) 0.7062(6) 0.5202(4) 0.122(4) Uani 1 1 d . . . . .
H37A H 0.405700 0.752722 0.510306 0.146 Uiso 1 1 calc R U . . .
H37B H 0.358030 0.713905 0.540528 0.146 Uiso 1 1 calc R U . . .
C38 C 0.4602(9) 0.6726(7) 0.5448(5) 0.141(5) Uani 1 1 d . . . . .
H38A H 0.493675 0.665169 0.524186 0.169 Uiso 1 1 calc R U . . .
H38B H 0.445942 0.625751 0.553940 0.169 Uiso 1 1 calc R U . . .
C39 C 0.5096(5) 0.7112(6) 0.5885(3) 0.099(3) Uani 1 1 d . . . . .
H39A H 0.523389 0.758178 0.579278 0.119 Uiso 1 1 calc R U . . .
H39B H 0.475985 0.718473 0.609057 0.119 Uiso 1 1 calc R U . . .
C40 C 0.5816(6) 0.6768(7) 0.6146(4) 0.116(3) Uani 1 1 d . . . . .
H40A H 0.616432 0.669522 0.594729 0.139 Uiso 1 1 calc R U . . .
H40B H 0.568945 0.630270 0.625023 0.139 Uiso 1 1 calc R U . . .
C41 C 0.6235(5) 0.7215(6) 0.6559(3) 0.100(3) Uani 1 1 d . . . . .
H41A H 0.670763 0.697494 0.672459 0.120 Uiso 1 1 calc R U . . .
H41B H 0.636840 0.767330 0.645591 0.120 Uiso 1 1 calc R U . . .
H41C H 0.589394 0.728113 0.675859 0.120 Uiso 1 1 calc R U . . .

loop_
_atom_site_aniso_label
_atom_site_aniso_U_11
_atom_site_aniso_U_22
_atom_site_aniso_U_33
_atom_site_aniso_U_23
_atom_site_aniso_U_13
_atom_site_aniso_U_12
I1 0.0842(3) 0.0765(3) 0.0628(3) -0.0193(2) -0.0185(2) 0.0391(3)
I2 0.0437(2) 0.0928(4) 0.0829(3) -0.0380(3) 0.0104(2) -0.0124(2)
I3 0.0742(3) 0.0495(2) 0.0485(2) -0.00161(18) 0.01258(19) 0.00163(19)
Mo1 0.0391(2) 0.0485(3) 0.0450(3) -0.0120(2) 0.00071(19) 0.0026(2)
P1 0.0469(7) 0.0442(8) 0.0382(7) -0.0044(6) -0.0032(6) -0.0019(6)
P2 0.0550(9) 0.0594(9) 0.0575(9) -0.0201(8) 0.0139(7) -0.0066(8)
N1 0.043(2) 0.045(2) 0.038(2) 0.000(2) 0.0043(18) 0.0059(19)
C1 0.098(5) 0.041(3) 0.042(3) 0.003(3) -0.006(3) -0.006(3)
C2 0.119(6) 0.060(4) 0.047(4) 0.004(3) -0.019(4) 0.013(4)
C3 0.098(5) 0.072(5) 0.046(4) 0.008(3) 0.004(4) -0.024(4)
C4 0.099(5) 0.051(4) 0.047(4) 0.001(3) -0.010(3) -0.015(4)
C5 0.046(3) 0.052(3) 0.040(3) -0.005(3) 0.001(2) -0.005(3)
C6 0.068(4) 0.045(3) 0.047(3) -0.004(3) -0.002(3) -0.006(3)
C7 0.057(3) 0.060(4) 0.065(4) -0.016(3) 0.014(3) 0.001(3)
C8 0.061(3) 0.050(3) 0.044(3) -0.008(3) 0.004(3) 0.006(3)
C9 0.044(3) 0.062(4) 0.041(3) -0.008(3) -0.002(2) -0.009(3)
C10 0.058(3) 0.045(3) 0.032(3) 0.000(2) -0.003(2) -0.002(3)
C11 0.045(3) 0.057(3) 0.039(3) -0.005(3) -0.001(2) -0.001(3)
C12 0.059(3) 0.046(3) 0.040(3) 0.001(3) -0.003(2) 0.001(3)
C13 0.042(3) 0.054(3) 0.038(3) -0.010(3) -0.007(2) -0.003(2)
C14 0.053(3) 0.041(3) 0.039(3) -0.005(2) -0.004(2) -0.003(2)
C15 0.043(3) 0.043(3) 0.049(3) -0.008(3) 0.001(2) 0.003(2)
C16 0.061(4) 0.099(6) 0.091(6) -0.051(5) 0.025(4) -0.016(4)
C17 0.114(8) 0.127(8) 0.188(12) -0.098(9) 0.100(8) -0.070(7)
C18 0.047(4) 0.148(8) 0.106(7) -0.067(7) 0.012(4) 0.005(5)
C19 0.063(4) 0.101(6) 0.086(6) -0.038(5) 0.018(4) 0.007(4)
C20 0.111(6) 0.071(5) 0.054(4) -0.016(4) 0.024(4) -0.022(4)
C21 0.143(8) 0.070(5) 0.073(5) -0.018(4) 0.046(5) -0.027(5)
C22 0.085(5) 0.066(4) 0.051(4) -0.001(3) 0.008(3) 0.006(4)
C23 0.132(7) 0.063(4) 0.052(4) -0.013(4) 0.031(4) -0.012(4)
C24 0.047(3) 0.046(3) 0.043(3) -0.004(3) -0.003(2) -0.003(2)
C25 0.063(4) 0.060(4) 0.044(3) -0.001(3) -0.004(3) -0.010(3)
C26 0.054(3) 0.061(4) 0.047(3) -0.003(3) 0.006(3) -0.010(3)
C27 0.040(3) 0.056(3) 0.051(3) -0.011(3) -0.005(2) -0.011(3)
C28 0.043(3) 0.044(3) 0.041(3) -0.010(2) -0.007(2) -0.003(2)
C29 0.048(3) 0.042(3) 0.044(3) -0.007(3) -0.005(2) -0.001(2)
C30 0.047(3) 0.041(3) 0.040(3) -0.001(2) -0.005(2) -0.003(2)
C31 0.048(3) 0.046(3) 0.049(3) 0.001(3) -0.004(2) -0.002(2)
C32 0.044(3) 0.044(3) 0.041(3) 0.003(3) -0.010(2) -0.002(2)
C33 0.054(3) 0.049(3) 0.038(3) -0.002(3) -0.009(2) 0.004(3)
C34 0.053(3) 0.059(4) 0.041(3) -0.007(3) -0.002(2) 0.003(3)
C35 0.044(3) 0.056(3) 0.046(3) 0.002(3) -0.009(2) -0.002(3)
C36 0.210(15) 0.097(8) 0.120(10) 0.001(8) -0.063(10) -0.010(8)
C37 0.125(9) 0.104(8) 0.124(10) 0.018(7) 0.012(7) 0.012(7)
C38 0.188(14) 0.117(9) 0.107(10) 0.024(8) 0.020(9) 0.003(9)
C39 0.087(6) 0.131(8) 0.080(6) 0.017(6) 0.023(5) -0.004(6)
C40 0.106(7) 0.131(9) 0.102(8) 0.028(7) 0.014(6) 0.018(7)
C41 0.066(5) 0.133(8) 0.106(7) 0.020(6) 0.030(5) -0.014(5)

loop_
_atom_type_symbol
_atom_type_description
_atom_type_scat_dispersion_real
_atom_type_scat_dispersion_imag
_atom_type_scat_source
C C 0.0033 0.0016
;
International Tables for Crystallography
(Vol. C, Tables 4.2.6.8 and 6.1.1.4)
;
H H 0.0000 0.0000
;
International Tables for Crystallography
(Vol. C, Table 6.1.1.4)
;
I I -0.4742 1.8119
;
International Tables for Crystallography
(Vol. C, Tables 4.2.6.8 and 6.1.1.4)
;
Mo Mo -1.6832 0.6857
;
International Tables for Crystallography
(Vol. C, Tables 4.2.6.8 and 6.1.1.4)
;
N N 0.0061 0.0033
;
International Tables for Crystallography
(Vol. C, Tables 4.2.6.8 and 6.1.1.4)
;
P P 0.1023 0.0942
;
International Tables for Crystallography
(Vol. C, Tables 4.2.6.8 and 6.1.1.4)
;

loop_
_geom_angle_atom_site_label_1
_geom_angle_atom_site_label_2
_geom_angle_atom_site_label_3
_geom_angle
_geom_angle_site_symmetry_1
_geom_angle_site_symmetry_3
_geom_angle_publ_flag
N1 Mo1 P1 77.24(12) . . ?
N1 Mo1 P2 76.62(12) . . ?
P1 Mo1 P2 153.76(5) . . ?
N1 Mo1 I2 176.13(12) . . ?
P1 Mo1 I2 99.11(4) . . ?
P2 Mo1 I2 107.07(4) . . ?
N1 Mo1 I1 90.88(12) . . ?
P1 Mo1 I1 88.67(4) . . ?
P2 Mo1 I1 89.50(4) . . ?
I2 Mo1 I1 90.33(2) . . ?
N1 Mo1 I3 89.22(12) . . ?
P1 Mo1 I3 92.08(4) . . ?
P2 Mo1 I3 89.80(4) . . ?
I2 Mo1 I3 89.62(2) . . ?
I1 Mo1 I3 179.25(2) . . ?
C9 P1 C5 104.1(3) . . ?
C9 P1 C1 101.4(3) . . ?
C5 P1 C1 107.7(3) . . ?
C9 P1 Mo1 91.2(2) . . ?
C5 P1 Mo1 122.64(18) . . ?
C1 P1 Mo1 123.0(2) . . ?
C15 P2 C16 104.8(3) . . ?
C15 P2 C20 101.1(3) . . ?
C16 P2 C20 109.5(4) . . ?
C15 P2 Mo1 90.22(19) . . ?
C16 P2 Mo1 121.2(3) . . ?
C20 P2 Mo1 123.0(3) . . ?
C10 N1 C14 119.0(5) . . ?
C10 N1 Mo1 119.6(4) . . ?
C14 N1 Mo1 121.4(4) . . ?
C3 C1 C4 107.3(6) . . ?
C3 C1 C2 107.8(6) . . ?
C4 C1 C2 109.9(6) . . ?
C3 C1 P1 112.9(5) . . ?
C4 C1 P1 109.0(4) . . ?
C2 C1 P1 109.9(5) . . ?
C1 C2 H2A 109.5 . . ?
C1 C2 H2B 109.5 . . ?
H2A C2 H2B 109.5 . . ?
C1 C2 H2C 109.5 . . ?
H2A C2 H2C 109.5 . . ?
H2B C2 H2C 109.5 . . ?
C1 C3 H3A 109.5 . . ?
C1 C3 H3B 109.5 . . ?
H3A C3 H3B 109.5 . . ?
C1 C3 H3C 109.5 . . ?
H3A C3 H3C 109.5 . . ?
H3B C3 H3C 109.5 . . ?
C1 C4 H4A 109.5 . . ?
C1 C4 H4B 109.5 . . ?
H4A C4 H4B 109.5 . . ?
C1 C4 H4C 109.5 . . ?
H4A C4 H4C 109.5 . . ?
H4B C4 H4C 109.5 . . ?
C6 C5 C8 106.5(5) . . ?
C6 C5 C7 112.2(5) . . ?
C8 C5 C7 106.4(5) . . ?
C6 C5 P1 109.1(4) . . ?
C8 C5 P1 108.4(4) . . ?
C7 C5 P1 113.9(4) . . ?
C5 C6 H6A 109.5 . . ?
C5 C6 H6B 109.5 . . ?
H6A C6 H6B 109.5 . . ?
C5 C6 H6C 109.5 . . ?
H6A C6 H6C 109.5 . . ?
H6B C6 H6C 109.5 . . ?
C5 C7 H7A 109.5 . . ?
C5 C7 H7B 109.5 . . ?
H7A C7 H7B 109.5 . . ?
C5 C7 H7C 109.5 . . ?
H7A C7 H7C 109.5 . . ?
H7B C7 H7C 109.5 . . ?
C5 C8 H8A 109.5 . . ?
C5 C8 H8B 109.5 . . ?
H8A C8 H8B 109.5 . . ?
C5 C8 H8C 109.5 . . ?
H8A C8 H8C 109.5 . . ?
H8B C8 H8C 109.5 . . ?
C10 C9 P1 111.5(4) . . ?
C10 C9 H9A 109.3 . . ?
P1 C9 H9A 109.3 . . ?
C10 C9 H9B 109.3 . . ?
P1 C9 H9B 109.3 . . ?
H9A C9 H9B 108.0 . . ?
N1 C10 C11 121.9(5) . . ?
N1 C10 C9 119.9(5) . . ?
C11 C10 C9 118.2(5) . . ?
C10 C11 C12 120.1(6) . . ?
C10 C11 H11 120.0 . . ?
C12 C11 H11 120.0 . . ?
C13 C12 C11 117.1(5) . . ?
C13 C12 C24 121.9(5) . . ?
C11 C12 C24 121.0(6) . . ?
C12 C13 C14 121.6(5) . . ?
C12 C13 H13 119.2 . . ?
C14 C13 H13 119.2 . . ?
N1 C14 C13 120.2(5) . . ?
N1 C14 C15 119.8(5) . . ?
C13 C14 C15 120.0(5) . . ?
C14 C15 P2 111.2(4) . . ?
C14 C15 H15A 109.4 . . ?
P2 C15 H15A 109.4 . . ?
C14 C15 H15B 109.4 . . ?
P2 C15 H15B 109.4 . . ?
H15A C15 H15B 108.0 . . ?
C18 C16 C19 109.3(8) . . ?
C18 C16 C17 106.5(8) . . ?
C19 C16 C17 109.7(7) . . ?
C18 C16 P2 110.7(5) . . ?
C19 C16 P2 112.3(5) . . ?
C17 C16 P2 108.1(7) . . ?
C16 C17 H17A 109.5 . . ?
C16 C17 H17B 109.5 . . ?
H17A C17 H17B 109.5 . . ?
C16 C17 H17C 109.5 . . ?
H17A C17 H17C 109.5 . . ?
H17B C17 H17C 109.5 . . ?
C16 C18 H18A 109.5 . . ?
C16 C18 H18B 109.5 . . ?
H18A C18 H18B 109.5 . . ?
C16 C18 H18C 109.5 . . ?
H18A C18 H18C 109.5 . . ?
H18B C18 H18C 109.5 . . ?
C16 C19 H19A 109.5 . . ?
C16 C19 H19B 109.5 . . ?
H19A C19 H19B 109.5 . . ?
C16 C19 H19C 109.5 . . ?
H19A C19 H19C 109.5 . . ?
H19B C19 H19C 109.5 . . ?
C21 C20 C22 109.9(7) . . ?
C21 C20 C23 109.3(6) . . ?
C22 C20 C23 105.9(7) . . ?
C21 C20 P2 111.2(6) . . ?
C22 C20 P2 108.9(5) . . ?
C23 C20 P2 111.5(6) . . ?
C20 C21 H21A 109.5 . . ?
C20 C21 H21B 109.5 . . ?
H21A C21 H21B 109.5 . . ?
C20 C21 H21C 109.5 . . ?
H21A C21 H21C 109.5 . . ?
H21B C21 H21C 109.5 . . ?
C20 C22 H22A 109.5 . . ?
C20 C22 H22B 109.5 . . ?
H22A C22 H22B 109.5 . . ?
C20 C22 H22C 109.5 . . ?
H22A C22 H22C 109.5 . . ?
H22B C22 H22C 109.5 . . ?
C20 C23 H23A 109.5 . . ?
C20 C23 H23B 109.5 . . ?
H23A C23 H23B 109.5 . . ?
C20 C23 H23C 109.5 . . ?
H23A C23 H23C 109.5 . . ?
H23B C23 H23C 109.5 . . ?
C29 C24 C25 120.3(5) . . ?
C29 C24 C12 119.6(5) . . ?
C25 C24 C12 120.0(5) . . ?
C26 C25 C24 118.1(6) . . ?
C26 C25 H25 121.0 . . ?
C24 C25 H25 121.0 . . ?
C27 C26 C25 121.4(6) . . ?
C27 C26 H26 119.3 . . ?
C25 C26 H26 119.3 . . ?
C28 C27 C26 120.9(5) . . ?
C28 C27 H27 119.5 . . ?
C26 C27 H27 119.5 . . ?
C27 C28 C29 119.3(5) . . ?
C27 C28 C30 122.3(5) . . ?
C29 C28 C30 118.4(5) . . ?
C24 C29 C28 119.9(6) . . ?
C24 C29 H29 120.0 . . ?
C28 C29 H29 120.0 . . ?
C35 C30 C31 119.3(5) . . ?
C35 C30 C28 120.4(5) . . ?
C31 C30 C28 120.2(5) . . ?
C30 C31 C32 121.0(6) . . ?
C30 C31 H31 119.5 . . ?
C32 C31 H31 119.5 . . ?
C33 C32 C31 118.4(5) . . ?
C33 C32 C32 121.0(6) . 2_656 ?
C31 C32 C32 120.6(7) . 2_656 ?
C32 C33 C34 121.0(5) . . ?
C32 C33 H33 119.5 . . ?
C34 C33 H33 119.5 . . ?
C35 C34 C33 120.5(6) . . ?
C35 C34 H34 119.7 . . ?
C33 C34 H34 119.7 . . ?
C34 C35 C30 119.8(5) . . ?
C34 C35 H35 120.1 . . ?
C30 C35 H35 120.1 . . ?
C37 C36 H36A 109.5 . . ?
C37 C36 H36B 109.5 . . ?
H36A C36 H36B 109.5 . . ?
C37 C36 H36C 109.5 . . ?
H36A C36 H36C 109.5 . . ?
H36B C36 H36C 109.5 . . ?
C38 C37 C36 113.8(11) . . ?
C38 C37 H37A 108.8 . . ?
C36 C37 H37A 108.8 . . ?
C38 C37 H37B 108.8 . . ?
C36 C37 H37B 108.8 . . ?
H37A C37 H37B 107.7 . . ?
C37 C38 C39 117.0(11) . . ?
C37 C38 H38A 108.0 . . ?
C39 C38 H38A 108.0 . . ?
C37 C38 H38B 108.0 . . ?
C39 C38 H38B 108.0 . . ?
H38A C38 H38B 107.3 . . ?
C40 C39 C38 117.7(10) . . ?
C40 C39 H39A 107.9 . . ?
C38 C39 H39A 107.9 . . ?
C40 C39 H39B 107.9 . . ?
C38 C39 H39B 107.9 . . ?
H39A C39 H39B 107.2 . . ?
C39 C40 C41 111.4(10) . . ?
C39 C40 H40A 109.4 . . ?
C41 C40 H40A 109.4 . . ?
C39 C40 H40B 109.4 . . ?
C41 C40 H40B 109.4 . . ?
H40A C40 H40B 108.0 . . ?
C40 C41 H41A 109.5 . . ?
C40 C41 H41B 109.5 . . ?
H41A C41 H41B 109.5 . . ?
C40 C41 H41C 109.5 . . ?
H41A C41 H41C 109.5 . . ?
H41B C41 H41C 109.5 . . ?

loop_
_geom_bond_atom_site_label_1
_geom_bond_atom_site_label_2
_geom_bond_distance
_geom_bond_site_symmetry_2
_geom_bond_publ_flag
I1 Mo1 2.7740(7) . ?
I2 Mo1 2.7497(6) . ?
I3 Mo1 2.7834(6) . ?
Mo1 N1 2.180(5) . ?
Mo1 P1 2.6327(16) . ?
Mo1 P2 2.6832(17) . ?
P1 C9 1.835(6) . ?
P1 C5 1.902(6) . ?
P1 C1 1.929(7) . ?
P2 C15 1.878(6) . ?
P2 C16 1.932(8) . ?
P2 C20 1.935(9) . ?
N1 C10 1.356(7) . ?
N1 C14 1.360(7) . ?
C1 C3 1.548(11) . ?
C1 C4 1.554(9) . ?
C1 C2 1.555(10) . ?
C2 H2A 0.9800 . ?
C2 H2B 0.9800 . ?
C2 H2C 0.9800 . ?
C3 H3A 0.9800 . ?
C3 H3B 0.9800 . ?
C3 H3C 0.9800 . ?
C4 H4A 0.9800 . ?
C4 H4B 0.9800 . ?
C4 H4C 0.9800 . ?
C5 C6 1.523(8) . ?
C5 C8 1.546(9) . ?
C5 C7 1.540(8) . ?
C6 H6A 0.9800 . ?
C6 H6B 0.9800 . ?
C6 H6C 0.9800 . ?
C7 H7A 0.9800 . ?
C7 H7B 0.9800 . ?
C7 H7C 0.9800 . ?
C8 H8A 0.9800 . ?
C8 H8B 0.9800 . ?
C8 H8C 0.9800 . ?
C9 C10 1.514(8) . ?
C9 H9A 0.9900 . ?
C9 H9B 0.9900 . ?
C10 C11 1.388(8) . ?
C11 C12 1.398(8) . ?
C11 H11 0.9500 . ?
C12 C13 1.378(9) . ?
C12 C24 1.488(8) . ?
C13 C14 1.399(7) . ?
C13 H13 0.9500 . ?
C14 C15 1.477(8) . ?
C15 H15A 0.9900 . ?
C15 H15B 0.9900 . ?
C16 C18 1.485(13) . ?
C16 C19 1.521(11) . ?
C16 C17 1.570(14) . ?
C17 H17A 0.9800 . ?
C17 H17B 0.9800 . ?
C17 H17C 0.9800 . ?
C18 H18A 0.9800 . ?
C18 H18B 0.9800 . ?
C18 H18C 0.9800 . ?
C19 H19A 0.9800 . ?
C19 H19B 0.9800 . ?
C19 H19C 0.9800 . ?
C20 C21 1.516(11) . ?
C20 C22 1.541(11) . ?
C20 C23 1.553(10) . ?
C21 H21A 0.9800 . ?
C21 H21B 0.9800 . ?
C21 H21C 0.9800 . ?
C22 H22A 0.9800 . ?
C22 H22B 0.9800 . ?
C22 H22C 0.9800 . ?
C23 H23A 0.9800 . ?
C23 H23B 0.9800 . ?
C23 H23C 0.9800 . ?
C24 C29 1.394(8) . ?
C24 C25 1.401(9) . ?
C25 C26 1.387(9) . ?
C25 H25 0.9500 . ?
C26 C27 1.372(8) . ?
C26 H26 0.9500 . ?
C27 C28 1.369(8) . ?
C27 H27 0.9500 . ?
C28 C29 1.397(7) . ?
C28 C30 1.511(8) . ?
C29 H29 0.9500 . ?
C30 C35 1.400(8) . ?
C30 C31 1.401(8) . ?
C31 C32 1.410(8) . ?
C31 H31 0.9500 . ?
C32 C33 1.378(9) . ?
C32 C32 1.479(10) 2_656 ?
C33 C34 1.399(8) . ?
C33 H33 0.9500 . ?
C34 C35 1.380(8) . ?
C34 H34 0.9500 . ?
C35 H35 0.9500 . ?
C36 C37 1.536(16) . ?
C36 H36A 0.9800 . ?
C36 H36B 0.9800 . ?
C36 H36C 0.9800 . ?
C37 C38 1.410(16) . ?
C37 H37A 0.9900 . ?
C37 H37B 0.9900 . ?
C38 C39 1.581(16) . ?
C38 H38A 0.9900 . ?
C38 H38B 0.9900 . ?
C39 C40 1.482(14) . ?
C39 H39A 0.9900 . ?
C39 H39B 0.9900 . ?
C40 C41 1.550(15) . ?
C40 H40A 0.9900 . ?
C40 H40B 0.9900 . ?
C41 H41A 0.9800 . ?
C41 H41B 0.9800 . ?
C41 H41C 0.9800 . ?

loop_
_geom_torsion_atom_site_label_1
_geom_torsion_atom_site_label_2
_geom_torsion_atom_site_label_3
_geom_torsion_atom_site_label_4
_geom_torsion
_geom_torsion_site_symmetry_1
_geom_torsion_site_symmetry_2
_geom_torsion_site_symmetry_3
_geom_torsion_site_symmetry_4
_geom_torsion_publ_flag
C5 P1 C9 C10 -167.5(4) . . . . ?
C1 P1 C9 C10 80.7(5) . . . . ?
Mo1 P1 C9 C10 -43.4(4) . . . . ?
C14 N1 C10 C11 2.4(8) . . . . ?
Mo1 N1 C10 C11 -176.3(4) . . . . ?
C14 N1 C10 C9 -177.0(5) . . . . ?
Mo1 N1 C10 C9 4.3(7) . . . . ?
P1 C9 C10 N1 33.6(7) . . . . ?
P1 C9 C10 C11 -145.8(5) . . . . ?
N1 C10 C11 C12 0.1(9) . . . . ?
C9 C10 C11 C12 179.5(5) . . . . ?
C10 C11 C12 C13 -2.5(9) . . . . ?
C10 C11 C12 C24 176.8(5) . . . . ?
C11 C12 C13 C14 2.5(9) . . . . ?
C24 C12 C13 C14 -176.8(6) . . . . ?
C10 N1 C14 C13 -2.5(8) . . . . ?
Mo1 N1 C14 C13 176.3(4) . . . . ?
C10 N1 C14 C15 179.4(5) . . . . ?
Mo1 N1 C14 C15 -1.9(7) . . . . ?
C12 C13 C14 N1 0.0(9) . . . . ?
C12 C13 C14 C15 178.1(6) . . . . ?
N1 C14 C15 P2 38.7(7) . . . . ?
C13 C14 C15 P2 -139.5(5) . . . . ?
C16 P2 C15 C14 -167.0(5) . . . . ?
C20 P2 C15 C14 79.2(5) . . . . ?
Mo1 P2 C15 C14 -44.5(4) . . . . ?
C13 C12 C24 C29 34.0(8) . . . . ?
C11 C12 C24 C29 -145.3(6) . . . . ?
C13 C12 C24 C25 -146.9(6) . . . . ?
C11 C12 C24 C25 33.8(9) . . . . ?
C29 C24 C25 C26 -0.5(9) . . . . ?
C12 C24 C25 C26 -179.6(6) . . . . ?
C24 C25 C26 C27 0.2(10) . . . . ?
C25 C26 C27 C28 0.5(10) . . . . ?
C26 C27 C28 C29 -0.9(9) . . . . ?
C26 C27 C28 C30 179.8(6) . . . . ?
C25 C24 C29 C28 0.1(9) . . . . ?
C12 C24 C29 C28 179.2(5) . . . . ?
C27 C28 C29 C24 0.6(9) . . . . ?
C30 C28 C29 C24 180.0(5) . . . . ?
C27 C28 C30 C35 146.0(6) . . . . ?
C29 C28 C30 C35 -33.4(8) . . . . ?
C27 C28 C30 C31 -30.1(8) . . . . ?
C29 C28 C30 C31 150.5(6) . . . . ?
C35 C30 C31 C32 -0.3(9) . . . . ?
C28 C30 C31 C32 175.9(5) . . . . ?
C30 C31 C32 C33 2.0(9) . . . . ?
C30 C31 C32 C32 -175.6(4) . . . 2_656 ?
C31 C32 C33 C34 -1.8(9) . . . . ?
C32 C32 C33 C34 175.8(5) 2_656 . . . ?
C32 C33 C34 C35 -0.1(9) . . . . ?
C33 C34 C35 C30 1.9(9) . . . . ?
C31 C30 C35 C34 -1.7(9) . . . . ?
C28 C30 C35 C34 -177.8(6) . . . . ?
C36 C37 C38 C39 -179.4(12) . . . . ?
C37 C38 C39 C40 -179.7(12) . . . . ?
C38 C39 C40 C41 179.4(9) . . . . ?
